data_7230877
loop_
_publ_author_name
'Xu, Lin-Yan'
'Yang, Wei'
'Liu, Chao-Fan'
'Ren, Zhi-Gang'
'Lang, Jian-Ping'

_publ_section_title
;
 Assembly of silver-oxo complexes based on
 N-diphenylphosphanylmethyl-3-aminopyridine and their structures,
 photocatalysis and photocurrent responses
;
_journal_issue 28
_journal_name_full CrystEngComm
_journal_page_first 4049
_journal_paper_doi 10.1039/C8CE00715B
_journal_volume 20
_journal_year 2018
_chemical_formula_moiety 'C36 H34 Ag2 N4 O4 P2 S,2(C0.50 H0.50 Cl1.50)'
_chemical_formula_sum 'C37 H35 Ag2 Cl3 N4 O4 P2 S'
_chemical_formula_weight 1015.78
_space_group_crystal_system orthorhombic
_space_group_IT_number 60
_space_group_name_Hall '-P 2n 2ab'
_space_group_name_H-M_alt 'P b c n'
_symmetry_space_group_name_Hall '-P 2n 2ab'
_symmetry_space_group_name_H-M 'P b c n'
_atom_sites_solution_hydrogens geom
_audit_creation_method SHELXL-2016/6
_audit_update_record
;
2018-05-31 deposited with the CCDC.
2018-06-13 downloaded from the CCDC.
;
_cell_angle_alpha 90
_cell_angle_beta 90
_cell_angle_gamma 90
_cell_formula_units_Z 4
_cell_length_a 15.6022(6)
_cell_length_b 16.5942(6)
_cell_length_c 16.3829(6)
_cell_measurement_reflns_used 4583
_cell_measurement_temperature 283(2)
_cell_measurement_theta_max 27.2430
_cell_measurement_theta_min 3.4880
_cell_volume 4241.6(3)
_computing_cell_refinement
;
CrysAlisPro, Agilent Technologies,
Version 1.171.36.32 (release 02-08-2013 CrysAlis171 .NET)
(compiled Aug  2 2013,16:46:58)
;
_computing_data_collection
;
CrysAlisPro, Agilent Technologies,
Version 1.171.36.32 (release 02-08-2013 CrysAlis171 .NET)
(compiled Aug  2 2013,16:46:58)
;
_computing_data_reduction
;
CrysAlisPro, Agilent Technologies,
Version 1.171.36.32 (release 02-08-2013 CrysAlis171 .NET)
(compiled Aug  2 2013,16:46:58)
;
_computing_structure_refinement 'SHELXL-2016/6 (Sheldrick, 2016)'
_computing_structure_solution 'SHELXS-2016/6 (Sheldrick, 2016)'
_diffrn_ambient_temperature 283(2)
_diffrn_detector_area_resol_mean 10.4471
_diffrn_measured_fraction_theta_full 0.998
_diffrn_measured_fraction_theta_max 0.903
_diffrn_measurement_device_type 'Xcalibur, Atlas, Gemini'
_diffrn_measurement_method '\w scans'
_diffrn_radiation_monochromator graphite
_diffrn_radiation_source 'Enhance (Mo) X-ray Source'
_diffrn_radiation_type MoK\a
_diffrn_radiation_wavelength 0.71073
_diffrn_reflns_av_R_equivalents 0.0500
_diffrn_reflns_av_unetI/netI 0.0553
_diffrn_reflns_Laue_measured_fraction_full 0.998
_diffrn_reflns_Laue_measured_fraction_max 0.903
_diffrn_reflns_limit_h_max 22
_diffrn_reflns_limit_h_min -20
_diffrn_reflns_limit_k_max 23
_diffrn_reflns_limit_k_min -23
_diffrn_reflns_limit_l_max 21
_diffrn_reflns_limit_l_min -23
_diffrn_reflns_number 21756
_diffrn_reflns_point_group_measured_fraction_full 0.998
_diffrn_reflns_point_group_measured_fraction_max 0.903
_diffrn_reflns_theta_full 25.242
_diffrn_reflns_theta_max 30.381
_diffrn_reflns_theta_min 2.752
_exptl_absorpt_coefficient_mu 1.279
_exptl_absorpt_correction_T_max 0.774
_exptl_absorpt_correction_T_min 0.743
_exptl_absorpt_correction_type multi-scan
_exptl_absorpt_process_details
;
CrysAlisPro, Agilent Technologies,
Version 1.171.36.32 (release 02-08-2013 CrysAlis171 .NET)
(compiled Aug  2 2013,16:46:58)
Empirical absorption correction using spherical harmonics,
 implemented in SCALE3 ABSPACK scaling algorithm.
;
_exptl_crystal_colour colorless
_exptl_crystal_density_diffrn 1.591
_exptl_crystal_description block
_exptl_crystal_F_000 2032
_exptl_crystal_size_max 0.300
_exptl_crystal_size_mid 0.200
_exptl_crystal_size_min 0.200
_refine_diff_density_max 1.901
_refine_diff_density_min -1.100
_refine_diff_density_rms 0.137
_refine_ls_extinction_method none
_refine_ls_goodness_of_fit_ref 1.026
_refine_ls_hydrogen_treatment constr
_refine_ls_matrix_type full
_refine_ls_number_parameters 245
_refine_ls_number_reflns 5789
_refine_ls_number_restraints 9
_refine_ls_restrained_S_all 1.039
_refine_ls_R_factor_all 0.1364
_refine_ls_R_factor_gt 0.0689
_refine_ls_shift/su_max 0.000
_refine_ls_shift/su_mean 0.000
_refine_ls_structure_factor_coef Fsqd
_refine_ls_weighting_details 'w=1/[\s^2^(Fo^2^)+(0.1226P)^2^+9.4071P] where P=(Fo^2^+2Fc^2^)/3'
_refine_ls_weighting_scheme calc
_refine_ls_wR_factor_gt 0.2027
_refine_ls_wR_factor_ref 0.2548
_reflns_Friedel_coverage 0.000
_reflns_number_gt 3011
_reflns_number_total 6412
_reflns_threshold_expression 'I > 2\s(I)'
_cod_data_source_file c8ce00715b2.cif
_cod_data_source_block b
_cod_depositor_comments 'Adding full bibliography for 7230876--7230881.cif.'
_cod_database_code 7230877
_shelx_shelxl_version_number 2016/6
_shelx_space_group_comment
;
The symmetry employed for this shelxl refinement is uniquely defined
by the following loop, which should always be used as a source of
symmetry information in preference to the above space-group names.
They are only intended as comments.
;
_shelx_estimated_absorpt_t_min 0.700
_shelx_estimated_absorpt_t_max 0.784

loop_
_space_group_symop_operation_xyz
'x, y, z'
'-x+1/2, -y+1/2, z+1/2'
'-x, y, -z+1/2'
'x+1/2, -y+1/2, -z'
'-x, -y, -z'
'x-1/2, y-1/2, -z-1/2'
'x, -y, z-1/2'
'-x-1/2, y-1/2, z'

loop_
_atom_site_label
_atom_site_type_symbol
_atom_site_fract_x
_atom_site_fract_y
_atom_site_fract_z
_atom_site_U_iso_or_equiv
_atom_site_adp_type
_atom_site_occupancy
_atom_site_site_symmetry_order
_atom_site_calc_flag
_atom_site_refinement_flags_posn
_atom_site_refinement_flags_adp
_atom_site_refinement_flags_occupancy
_atom_site_disorder_assembly
_atom_site_disorder_group
Ag1 Ag 0.41096(4) 0.49920(3) 0.09935(3) 0.0517(2) Uani 1 1 d . . . . .
P1 P 0.34402(11) 0.62380(10) 0.12782(9) 0.0447(4) Uani 1 1 d . . . . .
S1 S 0.500000 0.40595(13) 0.250000 0.0540(7) Uani 1 2 d DS T P . .
O1 O 0.5270(4) 0.4544(4) 0.1820(4) 0.0902(19) Uani 1 1 d D . . . .
O2 O 0.5450(8) 0.3366(7) 0.2682(7) 0.077(3) Uiso 0.5 1 d D . P A 1
O2A O 0.4113(7) 0.3725(8) 0.2200(8) 0.079(3) Uiso 0.5 1 d D . P A 2
N1 N 0.3799(4) 0.6176(3) 0.2877(3) 0.0590(16) Uani 1 1 d . . . . .
H1 H 0.375130 0.567057 0.276921 0.071 Uiso 1 1 calc R U . . .
N2 N 0.4048(3) 0.6000(3) 0.5073(3) 0.0490(13) Uani 1 1 d . . . . .
C1 C 0.3783(5) 0.6744(4) 0.2217(4) 0.0525(16) Uani 1 1 d . . . . .
H1A H 0.434899 0.697329 0.214091 0.063 Uiso 1 1 calc R U . . .
H1B H 0.338930 0.717895 0.234466 0.063 Uiso 1 1 calc R U . . .
C2 C 0.3890(4) 0.6415(4) 0.3681(4) 0.0447(14) Uani 1 1 d . . . . .
C3 C 0.3885(6) 0.7214(4) 0.3932(4) 0.0561(18) Uani 1 1 d . . . . .
H3 H 0.382527 0.762648 0.355123 0.067 Uiso 1 1 calc R U . . .
C4 C 0.3971(6) 0.7393(4) 0.4761(4) 0.070(2) Uani 1 1 d . . . . .
H4 H 0.396965 0.792496 0.494020 0.084 Uiso 1 1 calc R U . . .
C5 C 0.4058(5) 0.6772(4) 0.5306(4) 0.0569(18) Uani 1 1 d . . . . .
H5 H 0.412632 0.689187 0.585673 0.068 Uiso 1 1 calc R U . . .
C6 C 0.3967(4) 0.5837(4) 0.4284(4) 0.0460(14) Uani 1 1 d . . . . .
H6 H 0.396115 0.529913 0.412641 0.055 Uiso 1 1 calc R U . . .
C7 C 0.2299(4) 0.6117(4) 0.1389(3) 0.0449(14) Uani 1 1 d . . . . .
C8 C 0.1908(6) 0.5471(6) 0.1032(7) 0.091(3) Uani 1 1 d . . . . .
H8 H 0.224319 0.507657 0.078606 0.110 Uiso 1 1 calc R U . . .
C9 C 0.1025(7) 0.5389(9) 0.1026(8) 0.118(5) Uani 1 1 d . . . . .
H9 H 0.077993 0.495729 0.074900 0.141 Uiso 1 1 calc R U . . .
C10 C 0.0514(7) 0.5921(7) 0.1412(7) 0.101(3) Uani 1 1 d . . . . .
H10 H -0.007817 0.585652 0.141909 0.122 Uiso 1 1 calc R U . . .
C11 C 0.0898(6) 0.6563(6) 0.1796(6) 0.083(3) Uani 1 1 d . . . . .
H11 H 0.055853 0.693287 0.207498 0.099 Uiso 1 1 calc R U . . .
C12 C 0.1772(5) 0.6672(5) 0.1778(4) 0.0627(19) Uani 1 1 d . . . . .
H12 H 0.201297 0.712190 0.202852 0.075 Uiso 1 1 calc R U . . .
C13 C 0.3519(4) 0.7013(4) 0.0499(3) 0.0431(13) Uani 1 1 d . . . . .
C14 C 0.3259(5) 0.7810(4) 0.0633(4) 0.062(2) Uani 1 1 d . . . . .
H14 H 0.309341 0.797368 0.115248 0.074 Uiso 1 1 calc R U . . .
C15 C 0.3249(5) 0.8351(5) -0.0001(5) 0.071(2) Uani 1 1 d . . . . .
H15 H 0.307097 0.887794 0.009032 0.085 Uiso 1 1 calc R U . . .
C16 C 0.3501(5) 0.8116(5) -0.0778(5) 0.065(2) Uani 1 1 d . . . . .
H16 H 0.349196 0.848723 -0.120389 0.078 Uiso 1 1 calc R U . . .
C17 C 0.3760(6) 0.7351(5) -0.0920(4) 0.068(2) Uani 1 1 d . . . . .
H17 H 0.391919 0.719441 -0.144387 0.081 Uiso 1 1 calc R U . . .
C18 C 0.3789(5) 0.6796(4) -0.0282(4) 0.0557(17) Uani 1 1 d . . . . .
H18 H 0.399035 0.627710 -0.037824 0.067 Uiso 1 1 calc R U . . .
C19 C 0.1824(14) 0.4394(14) 0.2799(12) 0.35(5) Uani 0.5 1 d D . P . .
H19 H 0.192314 0.491621 0.253562 0.418 Uiso 0.5 1 calc R U P . .
Cl1 Cl 0.1742(11) 0.4510(10) 0.3741(10) 0.286(5) Uani 0.5 1 d D . P . .
Cl2 Cl 0.0894(10) 0.3994(10) 0.2461(11) 0.286(5) Uani 0.5 1 d D . P . .
Cl3 Cl 0.2560(11) 0.3793(9) 0.2564(11) 0.286(5) Uani 0.5 1 d D . P . .

loop_
_atom_site_aniso_label
_atom_site_aniso_U_11
_atom_site_aniso_U_22
_atom_site_aniso_U_33
_atom_site_aniso_U_23
_atom_site_aniso_U_13
_atom_site_aniso_U_12
Ag1 0.0643(4) 0.0481(4) 0.0426(3) -0.00444(19) -0.0014(2) 0.0118(2)
P1 0.0532(9) 0.0459(9) 0.0351(7) -0.0051(6) -0.0024(7) 0.0074(8)
S1 0.0932(19) 0.0350(11) 0.0339(10) 0.000 0.0002(11) 0.000
O1 0.083(4) 0.098(5) 0.090(4) 0.053(4) -0.002(3) -0.010(4)
N1 0.094(5) 0.044(3) 0.038(3) -0.006(2) -0.009(3) 0.010(3)
N2 0.056(3) 0.046(3) 0.045(3) -0.001(2) -0.002(2) -0.001(2)
C1 0.065(4) 0.050(4) 0.042(3) 0.001(3) -0.007(3) 0.009(3)
C2 0.056(4) 0.040(3) 0.038(3) -0.002(2) 0.001(3) 0.008(3)
C3 0.093(6) 0.038(3) 0.037(3) 0.003(2) -0.007(3) 0.006(4)
C4 0.123(7) 0.041(4) 0.046(4) -0.008(3) -0.008(4) 0.005(4)
C5 0.089(5) 0.048(4) 0.034(3) -0.002(3) -0.007(3) -0.003(4)
C6 0.060(4) 0.036(3) 0.042(3) -0.003(2) 0.001(3) 0.008(3)
C7 0.052(4) 0.047(4) 0.036(3) 0.002(2) 0.003(3) 0.005(3)
C8 0.063(5) 0.076(6) 0.135(9) -0.040(6) -0.002(5) -0.002(5)
C9 0.071(7) 0.126(10) 0.156(12) -0.056(9) 0.012(7) -0.018(7)
C10 0.057(5) 0.105(8) 0.142(10) 0.010(7) 0.013(6) 0.003(6)
C11 0.075(6) 0.086(7) 0.087(6) 0.025(5) 0.039(5) 0.025(5)
C12 0.076(5) 0.054(4) 0.057(4) 0.003(3) 0.023(4) 0.005(4)
C13 0.044(3) 0.047(3) 0.039(3) -0.002(3) 0.004(3) 0.002(3)
C14 0.091(6) 0.048(4) 0.047(4) -0.003(3) 0.016(4) 0.011(4)
C15 0.097(6) 0.049(4) 0.067(5) -0.001(3) 0.011(4) 0.008(4)
C16 0.078(5) 0.064(5) 0.053(4) 0.013(3) 0.008(4) -0.005(4)
C17 0.090(6) 0.071(5) 0.042(4) 0.001(3) 0.010(4) 0.010(5)
C18 0.070(4) 0.053(4) 0.045(4) -0.009(3) 0.006(3) 0.005(4)
C19 0.64(10) 0.19(4) 0.22(4) 0.15(3) -0.31(6) -0.29(6)
Cl1 0.309(11) 0.256(10) 0.293(10) 0.057(8) -0.084(8) -0.001(8)
Cl2 0.309(11) 0.256(10) 0.293(10) 0.057(8) -0.084(8) -0.001(8)
Cl3 0.309(11) 0.256(10) 0.293(10) 0.057(8) -0.084(8) -0.001(8)

loop_
_atom_type_symbol
_atom_type_description
_atom_type_scat_dispersion_real
_atom_type_scat_dispersion_imag
_atom_type_scat_source
C C 0.0033 0.0016 'International Tables Vol C Tables 4.2.6.8 and 6.1.1.4'
H H 0.0000 0.0000 'International Tables Vol C Tables 4.2.6.8 and 6.1.1.4'
N N 0.0061 0.0033 'International Tables Vol C Tables 4.2.6.8 and 6.1.1.4'
O O 0.0106 0.0060 'International Tables Vol C Tables 4.2.6.8 and 6.1.1.4'
P P 0.1023 0.0942 'International Tables Vol C Tables 4.2.6.8 and 6.1.1.4'
S S 0.1246 0.1234 'International Tables Vol C Tables 4.2.6.8 and 6.1.1.4'
Cl Cl 0.1484 0.1585 'International Tables Vol C Tables 4.2.6.8 and 6.1.1.4'
Ag Ag -0.8971 1.1015 'International Tables Vol C Tables 4.2.6.8 and 6.1.1.4'

loop_
_geom_angle_atom_site_label_1
_geom_angle_atom_site_label_2
_geom_angle_atom_site_label_3
_geom_angle
_geom_angle_site_symmetry_1
_geom_angle_site_symmetry_3
N2 Ag1 P1 139.37(14) 7_565 .
N2 Ag1 O1 100.7(2) 7_565 .
P1 Ag1 O1 119.82(18) . .
C7 P1 C13 102.6(3) . .
C7 P1 C1 104.8(3) . .
C13 P1 C1 104.2(3) . .
C7 P1 Ag1 111.0(2) . .
C13 P1 Ag1 116.8(2) . .
C1 P1 Ag1 116.0(2) . .
O2 S1 O2 67.1(11) . 3_655
O2 S1 O1 116.6(6) . 3_655
O2 S1 O1 118.9(6) 3_655 3_655
O2 S1 O1 118.9(6) . .
O2 S1 O1 116.6(6) 3_655 .
O1 S1 O1 112.0(6) 3_655 .
O1 S1 O2A 100.5(5) 3_655 .
O1 S1 O2A 102.4(5) . .
O2 S1 O2A 35.8(6) . 3_655
O2 S1 O2A 102.8(9) 3_655 3_655
O1 S1 O2A 102.4(5) 3_655 3_655
O1 S1 O2A 100.5(5) . 3_655
S1 O1 Ag1 113.1(3) . .
S1 O2 O2 56.4(5) . 3_655
C2 N1 C1 122.1(5) . .
C6 N2 C5 118.3(6) . .
C6 N2 Ag1 120.8(4) . 7_566
C5 N2 Ag1 120.9(4) . 7_566
N1 C1 P1 109.7(5) . .
C6 C2 N1 119.4(6) . .
C6 C2 C3 116.9(6) . .
N1 C2 C3 123.7(6) . .
C2 C3 C4 119.3(6) . .
C5 C4 C3 118.9(6) . .
N2 C5 C4 122.3(6) . .
N2 C6 C2 124.3(6) . .
C8 C7 C12 117.0(7) . .
C8 C7 P1 119.1(6) . .
C12 C7 P1 123.8(5) . .
C7 C8 C9 121.7(9) . .
C10 C9 C8 121.4(11) . .
C9 C10 C11 117.7(10) . .
C10 C11 C12 121.6(9) . .
C11 C12 C7 120.5(8) . .
C18 C13 C14 118.3(6) . .
C18 C13 P1 118.8(5) . .
C14 C13 P1 122.6(5) . .
C15 C14 C13 120.1(6) . .
C14 C15 C16 120.5(7) . .
C17 C16 C15 120.3(7) . .
C16 C17 C18 120.1(7) . .
C17 C18 C13 120.5(7) . .
Cl1 C19 Cl3 112.4(15) . .
Cl1 C19 Cl2 107.6(15) . .
Cl3 C19 Cl2 107.3(14) . .

loop_
_geom_bond_atom_site_label_1
_geom_bond_atom_site_label_2
_geom_bond_distance
_geom_bond_site_symmetry_2
Ag1 N2 2.234(5) 7_565
Ag1 P1 2.3630(17) .
Ag1 O1 2.380(6) .
P1 C7 1.802(7) .
P1 C13 1.816(6) .
P1 C1 1.832(7) .
S1 O2 1.380(10) .
S1 O2 1.380(10) 3_655
S1 O1 1.438(5) 3_655
S1 O1 1.438(5) .
S1 O2A 1.571(11) .
S1 O2A 1.571(11) 3_655
O2 O2 1.53(2) 3_655
N1 C2 1.384(8) .
N1 C1 1.435(8) .
N2 C6 1.326(8) .
N2 C5 1.337(8) .
C2 C6 1.381(8) .
C2 C3 1.389(9) .
C3 C4 1.397(9) .
C4 C5 1.370(9) .
C7 C8 1.365(10) .
C7 C12 1.390(9) .
C8 C9 1.383(13) .
C9 C10 1.349(15) .
C10 C11 1.374(15) .
C11 C12 1.377(11) .
C13 C18 1.395(8) .
C13 C14 1.401(9) .
C14 C15 1.373(10) .
C15 C16 1.388(10) .
C16 C17 1.353(11) .
C17 C18 1.393(10) .
C19 Cl1 1.561(17) .
C19 Cl3 1.569(18) .
C19 Cl2 1.689(17) .
